data_4510902
loop_
_publ_author_name
'Leblanc, Nicolas'
'Allain, Magali'
'Mercier, Nicolas'
'Cariati, Elena'

_publ_section_title
;
 ProtonatedN,N&#x2032;-Dioxide-4,4&#x2032;-bipyridine, an Interesting
 Synthon for the Building of Polar H-Bonded Networks?
;
_journal_issue 12
_journal_name_full 'Crystal Growth &amp; Design'
_journal_page_first 5200
_journal_paper_doi 10.1021/cg201299n
_journal_volume 11
_journal_year 2011
_chemical_formula_moiety 'C50 H46 Bi4 Br18 N10 O10'
_chemical_formula_sum 'C50 H46 Bi4 Br18 N10 O10'
_chemical_formula_weight 3221.2
_space_group_IT_number 2
_symmetry_cell_setting triclinic
_symmetry_space_group_name_Hall '-P 1'
_symmetry_space_group_name_H-M 'P -1'
_audit_creation_date 2011-06-10T09:37:49-00:00
_audit_creation_method 'WinGX routine CIF_UPDATE'
_cell_angle_alpha 115.358(6)
_cell_angle_beta 98.472(7)
_cell_angle_gamma 92.445(8)
_cell_formula_units_Z 1
_cell_length_a 9.552(1)
_cell_length_b 15.0481(5)
_cell_length_c 15.256(1)
_cell_measurement_reflns_used 19468
_cell_measurement_temperature 300(2)
_cell_measurement_theta_max 32.06
_cell_measurement_theta_min 2.55
_cell_volume 1946.2(3)
_computing_cell_refinement 'Dirax/lsq (Duisenberg & Schreurs, 1989-2000)'
_computing_data_collection 'Collect (Nonius BV, 1997-2000)'
_computing_data_reduction 'EvalCCD (Duisenberg & Schreurs 1990-2000)'
_computing_molecular_graphics 'DIAMOND 3.2g (Crystal Impact GbR 2005)'
_computing_publication_material 'WinGX publication routines (Farrugia, 1999)'
_computing_structure_refinement 'SHELXL-97 (Sheldrick, 1997)'
_computing_structure_solution 'SHELXS-97 (Sheldrick, 1997)'
_diffrn_ambient_temperature 300(2)
_diffrn_detector_area_resol_mean 9
_diffrn_measured_fraction_theta_full 0.981
_diffrn_measured_fraction_theta_max 0.981
_diffrn_measurement_device_type KappaCCD
_diffrn_measurement_method CCD
_diffrn_radiation_monochromator 'horizontally mounted graphite crystal'
_diffrn_radiation_probe x-ray
_diffrn_radiation_type MoK\a
_diffrn_radiation_wavelength 0.71073
_diffrn_reflns_av_R_equivalents 0.0755
_diffrn_reflns_limit_h_max 14
_diffrn_reflns_limit_h_min -13
_diffrn_reflns_limit_k_max 22
_diffrn_reflns_limit_k_min -22
_diffrn_reflns_limit_l_max 22
_diffrn_reflns_limit_l_min -22
_diffrn_reflns_number 68012
_diffrn_reflns_theta_full 32.06
_diffrn_reflns_theta_max 32.06
_diffrn_reflns_theta_min 2.55
_exptl_absorpt_coefficient_mu 18.308
_exptl_absorpt_correction_T_max 0.746
_exptl_absorpt_correction_T_min 0.261
_exptl_absorpt_correction_type multi-scan
_exptl_absorpt_process_details
;
 '(SADABS (Sheldrick, Bruker, 2008))'
;
_exptl_crystal_colour yellow
_exptl_crystal_density_diffrn 2.743
_exptl_crystal_density_method 'not measured'
_exptl_crystal_description plate
_exptl_crystal_F_000 1452
_exptl_crystal_size_max 0.3
_exptl_crystal_size_mid 0.23
_exptl_crystal_size_min 0.07
_refine_diff_density_max 2.107
_refine_diff_density_min -3.162
_refine_ls_extinction_method none
_refine_ls_goodness_of_fit_ref 1.039
_refine_ls_hydrogen_treatment constr
_refine_ls_matrix_type full
_refine_ls_number_parameters 415
_refine_ls_number_reflns 13330
_refine_ls_number_restraints 0
_refine_ls_restrained_S_all 1.039
_refine_ls_R_factor_gt 0.0471
_refine_ls_shift/su_max 0.001
_refine_ls_structure_factor_coef Fsqd
_refine_ls_weighting_details 'calc w=1/[\s^2^(Fo^2^)+(0.0261P)^2^+24.0185P] where P=(Fo^2^+2Fc^2^)/3'
_refine_ls_weighting_scheme calc
_refine_ls_wR_factor_ref 0.1254
_reflns_number_gt 7005
_reflns_number_total 13330
_reflns_threshold_expression >2sigma(I)
_cod_data_source_file cg201299n_si_003.cif
_cod_data_source_block sadp-1
_cod_original_cell_volume 1946.2(2)
_cod_database_code 4510902

loop_
_symmetry_equiv_pos_as_xyz
'x, y, z'
'-x, -y, -z'

loop_
_atom_site_label
_atom_site_type_symbol
_atom_site_fract_x
_atom_site_fract_y
_atom_site_fract_z
_atom_site_U_iso_or_equiv
_atom_site_adp_type
_atom_site_occupancy
_atom_site_calc_flag
_atom_site_refinement_flags
C1 C 0.1672(11) 0.5820(8) 0.2102(8) 0.053(3) Uani 1 d .
H1 H 0.2486 0.5752 0.2475 0.064 Uiso 1 calc R
C2 C 0.1378(11) 0.5249(8) 0.1116(8) 0.051(3) Uani 1 d .
H2 H 0.2007 0.4806 0.0821 0.061 Uiso 1 calc R
C3 C 0.0163(9) 0.5307(6) 0.0534(6) 0.0274(18) Uani 1 d .
C4 C -0.0683(11) 0.6012(9) 0.1031(8) 0.051(3) Uani 1 d .
H4 H -0.1505 0.6092 0.0675 0.062 Uiso 1 calc R
C5 C -0.0353(12) 0.6590(9) 0.2016(8) 0.055(3) Uani 1 d .
H5 H -0.0938 0.7063 0.2323 0.065 Uiso 1 calc R
C6 C -0.1830(11) 0.9221(7) 0.5124(8) 0.042(2) Uani 1 d .
H6 H -0.1346 0.9846 0.533 0.05 Uiso 1 calc R
C7 C -0.3136(10) 0.9131(7) 0.5373(8) 0.041(2) Uani 1 d .
H7 H -0.352 0.9697 0.5757 0.05 Uiso 1 calc R
C8 C -0.3887(10) 0.8211(6) 0.5060(7) 0.034(2) Uani 1 d .
C9 C -0.3258(11) 0.7390(7) 0.4485(7) 0.042(2) Uani 1 d .
H9 H -0.374 0.6758 0.4245 0.05 Uiso 1 calc R
C10 C -0.1952(11) 0.7504(7) 0.4272(8) 0.046(3) Uani 1 d .
H10 H -0.1538 0.6946 0.3905 0.055 Uiso 1 calc R
C11 C -0.7373(11) 0.8744(7) 0.5956(8) 0.045(3) Uani 1 d .
H11 H -0.7894 0.9277 0.6211 0.054 Uiso 1 calc R
C12 C -0.6078(11) 0.8879(7) 0.5719(8) 0.043(2) Uani 1 d .
H12 H -0.5723 0.9507 0.5817 0.051 Uiso 1 calc R
C13 C -0.5281(9) 0.8088(6) 0.5331(6) 0.0293(18) Uani 1 d .
C14 C -0.5870(11) 0.7179(7) 0.5221(8) 0.041(2) Uani 1 d .
H14 H -0.5379 0.663 0.4968 0.05 Uiso 1 calc R
C15 C -0.7166(10) 0.7075(8) 0.5478(8) 0.046(3) Uani 1 d .
H15 H -0.7535 0.6463 0.5411 0.056 Uiso 1 calc R
C16 C -0.0687(11) 1.0465(8) 0.8349(10) 0.053(3) Uani 1 d .
H16 H -0.1518 1.0519 0.7981 0.063 Uiso 1 calc R
C17 C -0.0340(11) 1.1068(8) 0.9323(10) 0.051(3) Uani 1 d .
H17 H -0.0933 1.1542 0.9615 0.061 Uiso 1 calc R
C18 C 0.0891(9) 1.1000(7) 0.9906(8) 0.036(2) Uani 1 d .
C19 C 0.1741(10) 1.0284(8) 0.9393(9) 0.044(3) Uani 1 d .
H19 H 0.2583 1.0212 0.9737 0.053 Uiso 1 calc R
C20 C 0.1363(10) 0.9691(8) 0.8403(9) 0.047(3) Uani 1 d .
H20 H 0.1946 0.9223 0.8081 0.056 Uiso 1 calc R
C21 C 0.0721(14) 1.2859(10) 1.2484(10) 0.063(3) Uani 1 d .
H21 H 0.0111 1.3293 1.2823 0.076 Uiso 1 calc R
C22 C 0.0347(13) 1.2270(9) 1.1490(10) 0.059(3) Uani 1 d .
H22 H -0.0531 1.2302 1.1156 0.071 Uiso 1 calc R
C23 C 0.1264(9) 1.1616(7) 1.0963(8) 0.037(2) Uani 1 d .
C24 C 0.2543(11) 1.1598(8) 1.1524(9) 0.051(3) Uani 1 d .
H24 H 0.3182 1.117 1.1219 0.061 Uiso 1 calc R
C25 C 0.2870(13) 1.2192(9) 1.2506(10) 0.057(3) Uani 1 d .
H25 H 0.3732 1.2176 1.2869 0.069 Uiso 1 calc R
Bi1 Bi 0.49864(3) 0.22444(2) -0.13860(3) 0.02908(9) Uani 1 d .
Bi2 Bi 0.61100(4) 0.40503(2) 0.18722(3) 0.03062(9) Uani 1 d .
Br1 Br 0.24412(11) 0.13347(7) -0.25478(8) 0.0435(2) Uani 1 d .
Br2 Br 0.64958(13) 0.16752(8) -0.28911(9) 0.0543(3) Uani 1 d .
Br3 Br 0.54514(12) 0.05801(8) -0.11530(11) 0.0582(3) Uani 1 d .
Br4 Br 0.34944(9) 0.30527(7) 0.03601(8) 0.0367(2) Uani 1 d .
Br5 Br 0.76145(10) 0.33720(7) 0.02492(8) 0.0398(2) Uani 1 d .
Br6 Br 0.56071(12) 0.59178(8) 0.17024(10) 0.0516(3) Uani 1 d .
Br7 Br 0.64035(11) 0.22901(7) 0.19807(9) 0.0448(3) Uani 1 d .
Br8 Br 0.45638(16) 0.46871(9) 0.34772(11) 0.0687(4) Uani 1 d .
Br9 Br 0.86253(14) 0.49187(9) 0.31979(11) 0.0706(4) Uani 1 d .
N1 N 0.0809(8) 0.6483(6) 0.2550(6) 0.0329(17) Uani 1 d .
N2 N -0.1244(8) 0.8408(5) 0.4581(6) 0.0332(17) Uani 1 d .
N3 N -0.7887(8) 0.7847(6) 0.5820(6) 0.0365(18) Uani 1 d .
N4 N 0.0175(9) 0.9780(6) 0.7905(7) 0.0404(19) Uani 1 d .
N5 N 0.1957(10) 1.2798(7) 1.2949(7) 0.051(2) Uani 1 d .
O1 O 0.1138(7) 0.7006(5) 0.3539(5) 0.0460(17) Uani 1 d .
O2 O 0.0042(7) 0.8527(5) 0.4368(5) 0.0407(16) Uani 1 d .
O3 O -0.9169(7) 0.7693(5) 0.6051(6) 0.0522(19) Uani 1 d .
O4 O -0.0228(8) 0.9193(6) 0.6949(6) 0.059(2) Uani 1 d .
O5 O 0.2320(10) 1.3411(8) 1.3937(7) 0.079(3) Uani 1 d .

loop_
_atom_site_aniso_label
_atom_site_aniso_U_11
_atom_site_aniso_U_22
_atom_site_aniso_U_33
_atom_site_aniso_U_23
_atom_site_aniso_U_13
_atom_site_aniso_U_12
C1 0.041(6) 0.058(7) 0.039(7) 0.003(5) -0.003(5) 0.024(5)
C2 0.037(6) 0.062(7) 0.038(6) 0.007(5) 0.005(5) 0.029(5)
C3 0.024(4) 0.030(4) 0.032(5) 0.015(4) 0.011(4) 0.009(3)
C4 0.047(6) 0.075(8) 0.030(6) 0.016(6) 0.008(5) 0.043(6)
C5 0.054(7) 0.071(8) 0.028(6) 0.009(5) 0.008(5) 0.041(6)
C6 0.052(6) 0.024(4) 0.042(6) 0.009(4) 0.010(5) 0.003(4)
C7 0.040(5) 0.034(5) 0.040(6) 0.004(4) 0.017(5) 0.011(4)
C8 0.036(5) 0.029(4) 0.029(5) 0.006(4) 0.005(4) 0.008(4)
C9 0.056(6) 0.025(4) 0.032(6) -0.001(4) 0.011(5) 0.003(4)
C10 0.043(6) 0.029(5) 0.056(7) 0.007(5) 0.020(5) 0.008(4)
C11 0.043(6) 0.038(5) 0.058(7) 0.020(5) 0.024(5) 0.015(4)
C12 0.050(6) 0.026(5) 0.048(7) 0.010(5) 0.018(5) 0.010(4)
C13 0.035(5) 0.023(4) 0.019(4) 0.001(3) 0.000(4) 0.005(3)
C14 0.048(6) 0.030(5) 0.040(6) 0.007(4) 0.015(5) 0.010(4)
C15 0.038(5) 0.039(5) 0.060(8) 0.018(5) 0.013(5) 0.005(4)
C16 0.038(6) 0.051(7) 0.067(9) 0.022(6) 0.014(6) 0.025(5)
C17 0.036(5) 0.046(6) 0.068(9) 0.023(6) 0.007(5) 0.021(5)
C18 0.029(5) 0.030(5) 0.058(7) 0.026(5) 0.013(4) 0.009(4)
C19 0.031(5) 0.051(6) 0.058(8) 0.030(6) 0.008(5) 0.016(4)
C20 0.036(5) 0.061(7) 0.055(8) 0.032(6) 0.016(5) 0.030(5)
C21 0.074(9) 0.068(8) 0.063(9) 0.035(7) 0.034(7) 0.037(7)
C22 0.051(7) 0.071(8) 0.065(9) 0.035(7) 0.017(6) 0.026(6)
C23 0.028(5) 0.035(5) 0.056(7) 0.026(5) 0.016(5) 0.009(4)
C24 0.038(6) 0.048(6) 0.062(8) 0.022(6) 0.008(5) 0.013(5)
C25 0.053(7) 0.071(8) 0.049(8) 0.027(7) 0.007(6) 0.021(6)
Bi1 0.03282(18) 0.02327(16) 0.0313(2) 0.01150(14) 0.00684(14) 0.00765(12)
Bi2 0.03723(19) 0.02337(16) 0.0315(2) 0.01139(15) 0.00733(15) 0.00941(13)
Br1 0.0425(5) 0.0364(5) 0.0460(6) 0.0169(5) -0.0035(5) 0.0003(4)
Br2 0.0660(7) 0.0427(6) 0.0523(7) 0.0123(5) 0.0318(6) 0.0109(5)
Br3 0.0529(6) 0.0440(6) 0.0947(10) 0.0461(7) 0.0114(6) 0.0161(5)
Br4 0.0321(5) 0.0402(5) 0.0411(6) 0.0200(5) 0.0088(4) 0.0078(4)
Br5 0.0336(5) 0.0425(5) 0.0459(6) 0.0204(5) 0.0118(4) 0.0046(4)
Br6 0.0568(6) 0.0364(5) 0.0701(8) 0.0311(5) 0.0104(6) 0.0114(4)
Br7 0.0542(6) 0.0357(5) 0.0549(7) 0.0276(5) 0.0128(5) 0.0176(4)
Br8 0.1017(10) 0.0402(6) 0.0644(9) 0.0127(6) 0.0490(8) 0.0091(6)
Br9 0.0625(8) 0.0388(6) 0.0777(10) 0.0069(6) -0.0245(7) 0.0067(5)
N1 0.031(4) 0.036(4) 0.028(4) 0.009(4) 0.010(3) 0.009(3)
N2 0.035(4) 0.032(4) 0.024(4) 0.005(3) 0.006(3) 0.005(3)
N3 0.039(4) 0.038(4) 0.029(4) 0.009(4) 0.010(3) 0.007(3)
N4 0.038(4) 0.046(5) 0.042(5) 0.021(4) 0.017(4) 0.013(4)
N5 0.055(6) 0.058(6) 0.045(6) 0.025(5) 0.012(5) 0.005(5)
O1 0.049(4) 0.054(4) 0.033(4) 0.014(4) 0.014(3) 0.017(3)
O2 0.040(4) 0.035(3) 0.041(4) 0.009(3) 0.013(3) 0.003(3)
O3 0.039(4) 0.052(4) 0.067(6) 0.024(4) 0.020(4) 0.006(3)
O4 0.050(5) 0.066(5) 0.054(6) 0.019(5) 0.010(4) 0.020(4)
O5 0.078(6) 0.101(8) 0.050(6) 0.027(6) 0.011(5) 0.009(5)

loop_
_atom_type_symbol
_atom_type_description
_atom_type_scat_dispersion_real
_atom_type_scat_dispersion_imag
_atom_type_scat_source
C C 0.0033 0.0016 'International Tables Vol C Tables 4.2.6.8 and 6.1.1.4'
H H 0 0 'International Tables Vol C Tables 4.2.6.8 and 6.1.1.4'
Bi Bi -4.1077 10.2566 'International Tables Vol C Tables 4.2.6.8 and 6.1.1.4'
Br Br -0.2901 2.4595 'International Tables Vol C Tables 4.2.6.8 and 6.1.1.4'
N N 0.0061 0.0033 'International Tables Vol C Tables 4.2.6.8 and 6.1.1.4'
O O 0.0106 0.006 'International Tables Vol C Tables 4.2.6.8 and 6.1.1.4'

loop_
_geom_angle_atom_site_label_1
_geom_angle_atom_site_label_2
_geom_angle_atom_site_label_3
_geom_angle
_geom_angle_site_symmetry_1
_geom_angle_site_symmetry_3
N1 C1 C2 121.0(10) . .
N1 C1 H1 119.5 . .
C2 C1 H1 119.5 . .
C1 C2 C3 121.6(9) . .
C1 C2 H2 119.2 . .
C3 C2 H2 119.2 . .
C4 C3 C2 115.1(9) . .
C4 C3 C3 122.9(10) . 2_565
C2 C3 C3 121.9(9) . 2_565
C5 C4 C3 122.3(9) . .
C5 C4 H4 118.9 . .
C3 C4 H4 118.9 . .
N1 C5 C4 120.3(9) . .
N1 C5 H5 119.8 . .
C4 C5 H5 119.8 . .
N2 C6 C7 120.5(9) . .
N2 C6 H6 119.8 . .
C7 C6 H6 119.8 . .
C6 C7 C8 120.8(8) . .
C6 C7 H7 119.6 . .
C8 C7 H7 119.6 . .
C7 C8 C9 116.9(9) . .
C7 C8 C13 122.2(8) . .
C9 C8 C13 120.9(8) . .
C10 C9 C8 120.7(9) . .
C10 C9 H9 119.6 . .
C8 C9 H9 119.6 . .
N2 C10 C9 121.2(9) . .
N2 C10 H10 119.4 . .
C9 C10 H10 119.4 . .
N3 C11 C12 119.9(9) . .
N3 C11 H11 120.1 . .
C12 C11 H11 120.1 . .
C11 C12 C13 121.0(9) . .
C11 C12 H12 119.5 . .
C13 C12 H12 119.5 . .
C14 C13 C12 116.1(8) . .
C14 C13 C8 121.8(8) . .
C12 C13 C8 122.1(8) . .
C15 C14 C13 121.3(9) . .
C15 C14 H14 119.4 . .
C13 C14 H14 119.4 . .
N3 C15 C14 119.9(9) . .
N3 C15 H15 120 . .
C14 C15 H15 120 . .
C17 C16 N4 120.0(10) . .
C17 C16 H16 120 . .
N4 C16 H16 120 . .
C16 C17 C18 121.8(10) . .
C16 C17 H17 119.1 . .
C18 C17 H17 119.1 . .
C17 C18 C19 115.0(10) . .
C17 C18 C23 122.9(9) . .
C19 C18 C23 122.1(9) . .
C20 C19 C18 121.7(9) . .
C20 C19 H19 119.1 . .
C18 C19 H19 119.1 . .
N4 C20 C19 120.0(9) . .
N4 C20 H20 120 . .
C19 C20 H20 120 . .
N5 C21 C22 118.6(11) . .
N5 C21 H21 120.7 . .
C22 C21 H21 120.7 . .
C21 C22 C23 121.5(11) . .
C21 C22 H22 119.3 . .
C23 C22 H22 119.3 . .
C24 C23 C22 115.5(11) . .
C24 C23 C18 122.5(9) . .
C22 C23 C18 122.0(10) . .
C25 C24 C23 121.1(10) . .
C25 C24 H24 119.4 . .
C23 C24 H24 119.4 . .
N5 C25 C24 119.8(11) . .
N5 C25 H25 120.1 . .
C24 C25 H25 120.1 . .
Br1 Bi1 Br3 89.73(4) . .
Br1 Bi1 Br2 95.51(4) . .
Br3 Bi1 Br2 90.91(4) . .
Br1 Bi1 Br4 88.68(3) . .
Br3 Bi1 Br4 92.34(4) . .
Br2 Bi1 Br4 174.71(3) . .
Br1 Bi1 Br6 88.64(3) . 2_665
Br3 Bi1 Br6 178.29(4) . 2_665
Br2 Bi1 Br6 88.74(4) . 2_665
Br4 Bi1 Br6 88.14(3) . 2_665
Br1 Bi1 Br5 169.90(3) . .
Br3 Bi1 Br5 89.24(4) . .
Br2 Bi1 Br5 94.55(4) . .
Br4 Bi1 Br5 81.32(3) . .
Br6 Bi1 Br5 92.46(3) 2_665 .
Br7 Bi2 Br9 91.04(4) . .
Br7 Bi2 Br5 88.53(3) . .
Br9 Bi2 Br5 91.06(4) . .
Br7 Bi2 Br8 90.58(4) . .
Br9 Bi2 Br8 89.91(5) . .
Br5 Bi2 Br8 178.70(3) . .
Br7 Bi2 Br4 88.07(3) . .
Br9 Bi2 Br4 176.83(4) . .
Br5 Bi2 Br4 85.88(3) . .
Br8 Bi2 Br4 93.15(4) . .
Br7 Bi2 Br6 176.56(4) . .
Br9 Bi2 Br6 92.24(4) . .
Br5 Bi2 Br6 92.44(3) . .
Br8 Bi2 Br6 88.39(4) . .
Br4 Bi2 Br6 88.71(3) . .
Bi2 Br4 Bi1 96.16(3) . .
Bi2 Br5 Bi1 96.58(3) . .
Bi2 Br6 Bi1 176.31(5) . 2_665
C5 N1 C1 119.6(9) . .
C5 N1 O1 122.3(8) . .
C1 N1 O1 118.0(8) . .
O2 N2 C10 121.6(7) . .
O2 N2 C6 118.6(7) . .
C10 N2 C6 119.8(8) . .
C15 N3 C11 121.9(8) . .
C15 N3 O3 117.0(8) . .
C11 N3 O3 121.1(8) . .
C20 N4 O4 120.9(8) . .
C20 N4 C16 121.4(10) . .
O4 N4 C16 117.6(9) . .
C21 N5 C25 123.4(11) . .
C21 N5 O5 117.5(10) . .
C25 N5 O5 119.0(10) . .

loop_
_geom_bond_atom_site_label_1
_geom_bond_atom_site_label_2
_geom_bond_distance
_geom_bond_site_symmetry_2
C1 N1 1.339(12) .
C1 C2 1.353(14) .
C1 H1 0.93 .
C2 C3 1.384(13) .
C2 H2 0.93 .
C3 C4 1.384(12) .
C3 C3 1.465(17) 2_565
C4 C5 1.354(14) .
C4 H4 0.93 .
C5 N1 1.335(12) .
C5 H5 0.93 .
C6 N2 1.350(11) .
C6 C7 1.375(13) .
C6 H6 0.93 .
C7 C8 1.381(13) .
C7 H7 0.93 .
C8 C9 1.395(12) .
C8 C13 1.478(12) .
C9 C10 1.357(13) .
C9 H9 0.93 .
C10 N2 1.344(12) .
C10 H10 0.93 .
C11 N3 1.334(12) .
C11 C12 1.370(13) .
C11 H11 0.93 .
C12 C13 1.398(12) .
C12 H12 0.93 .
C13 C14 1.387(12) .
C14 C15 1.375(13) .
C14 H14 0.93 .
C15 N3 1.323(12) .
C15 H15 0.93 .
C16 C17 1.347(16) .
C16 N4 1.356(12) .
C16 H16 0.93 .
C17 C18 1.402(14) .
C17 H17 0.93 .
C18 C19 1.404(13) .
C18 C23 1.451(15) .
C19 C20 1.366(15) .
C19 H19 0.93 .
C20 N4 1.316(12) .
C20 H20 0.93 .
C21 N5 1.313(15) .
C21 C22 1.369(17) .
C21 H21 0.93 .
C22 C23 1.409(14) .
C22 H22 0.93 .
C23 C24 1.392(14) .
C24 C25 1.354(16) .
C24 H24 0.93 .
C25 N5 1.328(14) .
C25 H25 0.93 .
Bi1 Br1 2.7008(11) .
Bi1 Br3 2.7216(10) .
Bi1 Br2 2.7352(11) .
Bi1 Br4 3.0164(11) .
Bi1 Br6 3.0658(10) 2_665
Bi1 Br5 3.0936(12) .
Bi2 Br7 2.7473(9) .
Bi2 Br9 2.7581(13) .
Bi2 Br5 2.8718(11) .
Bi2 Br8 2.8760(13) .
Bi2 Br4 2.9720(11) .
Bi2 Br6 2.9828(10) .
Br6 Bi1 3.0658(10) 2_665
N1 O1 1.347(10) .
N2 O2 1.340(9) .
N3 O3 1.360(10) .
N4 O4 1.325(11) .
N5 O5 1.367(13) .
